data_7217750
loop_
_publ_author_name
'Mondal, Pallab'
'Sarkar, Rupa'
'Hens, Amar'
'Rajak, Kajal Krishna'

_publ_section_title
;
 Mononuclear rhenium(I) complexes incorporating 2-(Arylazo)phenyl benzyl
 thioethers: synthesis, structure, spectral, DFT and TDDFT study
;
_journal_name_full 'RSC Advances'
_journal_paper_doi 10.1039/C4RA05699J
_journal_year 2014
_chemical_formula_sum 'C22 H16 Cl N2 O3 Re S'
_chemical_formula_weight 610.08
_chemical_name_systematic
;
 ?
;
_space_group_IT_number 14
_symmetry_cell_setting monoclinic
_symmetry_space_group_name_Hall '-P 2yn'
_symmetry_space_group_name_H-M 'P 1 21/n 1'
_atom_sites_solution_hydrogens geom
_atom_sites_solution_primary direct
_atom_sites_solution_secondary difmap
_audit_creation_method SHELXL-97
_cell_angle_alpha 90.00
_cell_angle_beta 104.25(3)
_cell_angle_gamma 90.00
_cell_formula_units_Z 4
_cell_length_a 11.213(2)
_cell_length_b 12.434(3)
_cell_length_c 16.010(3)
_cell_measurement_reflns_used 250
_cell_measurement_temperature 293(2)
_cell_measurement_theta_max 26.37
_cell_measurement_theta_min 2.01
_cell_volume 2163.5(8)
_computing_cell_refinement 'SMART APEX II'
_computing_data_collection 'SMART APEX II (Bruker,2010)'
_computing_data_reduction 'SAINT (Bruker,2000)'
_computing_molecular_graphics 'Ortep-3v2 for windows (Farrugia, 1997)'
_computing_publication_material 'PLATON (Spek, 2008)'
_computing_structure_refinement 'SHELXL-97 (Sheldrick, 2008)'
_computing_structure_solution 'SHELXS-97 (Sheldrick, 2008)'
_diffrn_ambient_temperature 293(2)
_diffrn_measured_fraction_theta_full 1.000
_diffrn_measured_fraction_theta_max 1.000
_diffrn_measurement_device_type 'CCD area detector'
_diffrn_measurement_method 'phi and omega scans'
_diffrn_radiation_monochromator graphite
_diffrn_radiation_source 'fine-focus sealed tube'
_diffrn_radiation_type MoK\a
_diffrn_radiation_wavelength 0.71073
_diffrn_reflns_av_R_equivalents 0.0515
_diffrn_reflns_av_unetI/netI 0.0480
_diffrn_reflns_limit_h_max 14
_diffrn_reflns_limit_h_min -14
_diffrn_reflns_limit_k_max 15
_diffrn_reflns_limit_k_min -15
_diffrn_reflns_limit_l_max 19
_diffrn_reflns_limit_l_min -19
_diffrn_reflns_number 16725
_diffrn_reflns_theta_full 26.37
_diffrn_reflns_theta_max 26.37
_diffrn_reflns_theta_min 2.01
_exptl_absorpt_coefficient_mu 5.863
_exptl_absorpt_correction_T_max 0.231
_exptl_absorpt_correction_T_min 0.188
_exptl_absorpt_correction_type multi-scan
_exptl_absorpt_process_details (SADABAS,SHELDRICK-1997)
_exptl_crystal_colour orange
_exptl_crystal_density_diffrn 1.873
_exptl_crystal_density_method 'not measured'
_exptl_crystal_description parallopiped
_exptl_crystal_F_000 1176.0
_exptl_crystal_size_max 0.30
_exptl_crystal_size_mid 0.25
_exptl_crystal_size_min 0.25
_refine_diff_density_max 1.658
_refine_diff_density_min -1.388
_refine_diff_density_rms 0.124
_refine_ls_extinction_method none
_refine_ls_goodness_of_fit_ref 1.040
_refine_ls_hydrogen_treatment noref
_refine_ls_matrix_type full
_refine_ls_number_parameters 271
_refine_ls_number_reflns 4410
_refine_ls_number_restraints 0
_refine_ls_restrained_S_all 1.040
_refine_ls_R_factor_all 0.0465
_refine_ls_R_factor_gt 0.0338
_refine_ls_shift/su_max 0.001
_refine_ls_shift/su_mean 0.000
_refine_ls_structure_factor_coef Fsqd
_refine_ls_weighting_details 'calc w=1/[\s^2^(Fo^2^)+(0.0260P)^2^+3.1595P] where P=(Fo^2^+2Fc^2^)/3'
_refine_ls_weighting_scheme calc
_refine_ls_wR_factor_gt 0.0703
_refine_ls_wR_factor_ref 0.0745
_reflns_number_gt 3603
_reflns_number_total 4410
_reflns_threshold_expression >2sigma(I)
_cod_data_source_file c4ra05699j2.cif
_cod_data_source_block 1
_cod_original_cell_volume 2163.4(7)
_cod_original_sg_symbol_H-M P21/n
_cod_database_code 7217750

loop_
_symmetry_equiv_pos_as_xyz
'x, y, z'
'-x+1/2, y+1/2, -z+1/2'
'-x, -y, -z'
'x-1/2, -y-1/2, z-1/2'

loop_
_atom_site_label
_atom_site_type_symbol
_atom_site_fract_x
_atom_site_fract_y
_atom_site_fract_z
_atom_site_U_iso_or_equiv
_atom_site_adp_type
_atom_site_occupancy
_atom_site_symmetry_multiplicity
_atom_site_calc_flag
_atom_site_refinement_flags
C1 C 0.4915(5) 0.4420(4) 0.8016(4) 0.0374(13) Uani 1 1 d .
C2 C 0.6405(5) 0.2716(5) 0.8570(4) 0.0405(13) Uani 1 1 d .
C3 C 0.6545(5) 0.4492(5) 0.9521(4) 0.0410(14) Uani 1 1 d .
C4 C 0.8349(5) 0.4178(4) 0.7041(4) 0.0317(11) Uani 1 1 d .
C5 C 0.8647(5) 0.4227(4) 0.6250(4) 0.0420(14) Uani 1 1 d .
H5 H 0.8037 0.4155 0.5741 0.050 Uiso 1 1 calc R
C6 C 0.9846(6) 0.4381(5) 0.6223(4) 0.0470(15) Uani 1 1 d .
H6 H 1.0045 0.4411 0.5693 0.056 Uiso 1 1 calc R
C7 C 1.0754(5) 0.4493(5) 0.6963(5) 0.0482(16) Uani 1 1 d .
H7 H 1.1563 0.4598 0.6932 0.058 Uiso 1 1 calc R
C8 C 1.0480(5) 0.4451(4) 0.7750(4) 0.0403(14) Uani 1 1 d .
H8 H 1.1097 0.4543 0.8253 0.048 Uiso 1 1 calc R
C9 C 0.9264(4) 0.4269(4) 0.7793(3) 0.0298(11) Uani 1 1 d .
C10 C 0.9388(5) 0.2691(4) 0.9052(4) 0.0403(13) Uani 1 1 d .
H10A H 0.9249 0.2497 0.9608 0.048 Uiso 1 1 calc R
H10B H 0.8878 0.2231 0.8619 0.048 Uiso 1 1 calc R
C11 C 1.0722(5) 0.2509(4) 0.9067(4) 0.0375(13) Uani 1 1 d .
C12 C 1.1021(6) 0.1987(5) 0.8393(4) 0.0504(16) Uani 1 1 d .
H12 H 1.0406 0.1733 0.7935 0.060 Uiso 1 1 calc R
C13 C 1.2247(8) 0.1841(6) 0.8401(6) 0.070(2) Uani 1 1 d .
H13 H 1.2454 0.1474 0.7950 0.084 Uiso 1 1 calc R
C14 C 1.3160(7) 0.2232(6) 0.9063(6) 0.074(2) Uani 1 1 d .
H14 H 1.3981 0.2146 0.9053 0.088 Uiso 1 1 calc R
C15 C 1.2863(6) 0.2747(6) 0.9738(5) 0.065(2) Uani 1 1 d .
H15 H 1.3482 0.3001 1.0194 0.078 Uiso 1 1 calc R
C16 C 1.1645(5) 0.2890(5) 0.9744(4) 0.0481(15) Uani 1 1 d .
H16 H 1.1443 0.3243 1.0202 0.058 Uiso 1 1 calc R
C17 C 0.5127(5) 0.3577(5) 0.6291(4) 0.0376(13) Uani 1 1 d .
C18 C 0.4218(5) 0.4239(5) 0.5826(4) 0.0425(14) Uani 1 1 d .
H18 H 0.4414 0.4898 0.5620 0.051 Uiso 1 1 calc R
C19 C 0.3007(6) 0.3904(5) 0.5673(4) 0.0503(16) Uani 1 1 d .
H19 H 0.2382 0.4351 0.5374 0.060 Uiso 1 1 calc R
C20 C 0.2720(5) 0.2930(5) 0.5954(4) 0.0487(16) Uani 1 1 d .
H20 H 0.1901 0.2721 0.5855 0.058 Uiso 1 1 calc R
C21 C 0.3628(6) 0.2258(5) 0.6382(4) 0.0505(16) Uani 1 1 d .
H21 H 0.3424 0.1582 0.6555 0.061 Uiso 1 1 calc R
C22 C 0.4857(5) 0.2572(5) 0.6562(4) 0.0444(14) Uani 1 1 d .
H22 H 0.5478 0.2118 0.6857 0.053 Uiso 1 1 calc R
N1 N 0.7082(4) 0.3979(3) 0.7096(3) 0.0303(10) Uani 1 1 d .
N2 N 0.6377(4) 0.3871(4) 0.6363(3) 0.0461(13) Uani 1 1 d .
O1 O 0.3876(4) 0.4555(4) 0.7866(3) 0.0588(12) Uani 1 1 d .
O2 O 0.6223(4) 0.1837(4) 0.8697(3) 0.0620(13) Uani 1 1 d .
O3 O 0.6480(5) 0.4604(4) 1.0219(3) 0.0684(14) Uani 1 1 d .
S1 S 0.89351(12) 0.41124(11) 0.88114(9) 0.0337(3) Uani 1 1 d .
Cl1 Cl 0.70801(13) 0.61086(11) 0.80684(10) 0.0416(3) Uani 1 1 d .
Re1 Re 0.667706(18) 0.420417(16) 0.837836(13) 0.02914(8) Uani 1 1 d .

loop_
_atom_site_aniso_label
_atom_site_aniso_U_11
_atom_site_aniso_U_22
_atom_site_aniso_U_33
_atom_site_aniso_U_23
_atom_site_aniso_U_13
_atom_site_aniso_U_12
C1 0.037(3) 0.044(3) 0.031(3) 0.003(2) 0.008(3) 0.004(2)
C2 0.030(3) 0.046(4) 0.043(3) -0.003(3) 0.003(2) -0.001(3)
C3 0.035(3) 0.041(3) 0.047(4) -0.006(3) 0.009(3) 0.006(2)
C4 0.028(3) 0.029(3) 0.038(3) 0.001(2) 0.009(2) -0.006(2)
C5 0.038(3) 0.050(4) 0.039(3) 0.003(3) 0.012(3) 0.006(3)
C6 0.038(3) 0.055(4) 0.054(4) 0.012(3) 0.023(3) 0.006(3)
C7 0.031(3) 0.046(3) 0.075(5) 0.012(3) 0.026(3) -0.005(3)
C8 0.027(3) 0.033(3) 0.058(4) 0.007(3) 0.007(3) -0.003(2)
C9 0.026(3) 0.030(3) 0.036(3) 0.001(2) 0.011(2) 0.000(2)
C10 0.029(3) 0.043(3) 0.049(4) 0.013(3) 0.010(3) 0.006(2)
C11 0.033(3) 0.037(3) 0.043(3) 0.014(3) 0.011(3) 0.007(2)
C12 0.048(4) 0.042(3) 0.063(4) 0.000(3) 0.017(3) 0.005(3)
C13 0.078(6) 0.056(4) 0.093(6) 0.005(4) 0.049(5) 0.020(4)
C14 0.045(4) 0.062(5) 0.125(8) 0.025(5) 0.041(5) 0.012(4)
C15 0.029(3) 0.069(5) 0.088(6) 0.017(4) -0.004(3) 0.001(3)
C16 0.040(3) 0.055(4) 0.047(4) 0.008(3) 0.007(3) 0.003(3)
C17 0.031(3) 0.051(3) 0.032(3) -0.012(3) 0.010(2) -0.005(3)
C18 0.040(3) 0.045(3) 0.042(4) -0.003(3) 0.010(3) 0.001(3)
C19 0.036(3) 0.064(4) 0.049(4) 0.002(3) 0.007(3) 0.010(3)
C20 0.024(3) 0.063(4) 0.059(4) -0.010(3) 0.011(3) -0.005(3)
C21 0.044(3) 0.047(4) 0.064(4) -0.005(3) 0.018(3) -0.004(3)
C22 0.031(3) 0.056(4) 0.044(4) 0.004(3) 0.006(3) 0.012(3)
N1 0.027(2) 0.029(2) 0.036(3) -0.0006(19) 0.010(2) -0.0009(17)
N2 0.030(3) 0.069(3) 0.039(3) -0.012(2) 0.007(2) -0.005(2)
O1 0.028(2) 0.094(3) 0.054(3) 0.003(2) 0.010(2) 0.010(2)
O2 0.067(3) 0.045(3) 0.076(3) 0.009(2) 0.020(3) -0.010(2)
O3 0.090(4) 0.077(3) 0.043(3) -0.001(2) 0.025(3) 0.017(3)
S1 0.0248(6) 0.0397(7) 0.0351(8) -0.0023(6) 0.0046(5) 0.0007(6)
Cl1 0.0414(8) 0.0347(7) 0.0469(9) 0.0012(6) 0.0078(7) -0.0003(6)
Re1 0.02318(11) 0.03435(12) 0.03031(13) 0.00032(10) 0.00737(8) 0.00133(9)

loop_
_atom_type_symbol
_atom_type_description
_atom_type_scat_dispersion_real
_atom_type_scat_dispersion_imag
_atom_type_scat_source
C C 0.0033 0.0016 'International Tables Vol C Tables 4.2.6.8 and 6.1.1.4'
H H 0.0000 0.0000 'International Tables Vol C Tables 4.2.6.8 and 6.1.1.4'
N N 0.0061 0.0033 'International Tables Vol C Tables 4.2.6.8 and 6.1.1.4'
O O 0.0106 0.0060 'International Tables Vol C Tables 4.2.6.8 and 6.1.1.4'
S S 0.1246 0.1234 'International Tables Vol C Tables 4.2.6.8 and 6.1.1.4'
Cl Cl 0.1484 0.1585 'International Tables Vol C Tables 4.2.6.8 and 6.1.1.4'
Re Re -1.0185 7.2310 'International Tables Vol C Tables 4.2.6.8 and 6.1.1.4'

loop_
_geom_angle_atom_site_label_1
_geom_angle_atom_site_label_2
_geom_angle_atom_site_label_3
_geom_angle
O1 C1 Re1 174.8(5)
O2 C2 Re1 178.2(6)
O3 C3 Re1 176.1(5)
C9 C4 C5 119.8(5)
C9 C4 N1 119.0(5)
C5 C4 N1 121.1(5)
C6 C5 C4 119.6(6)
C7 C6 C5 121.0(6)
C6 C7 C8 120.4(5)
C7 C8 C9 119.5(6)
C4 C9 C8 119.6(5)
C4 C9 S1 121.0(4)
C8 C9 S1 119.3(4)
C11 C10 S1 111.5(4)
C12 C11 C16 119.9(5)
C12 C11 C10 119.6(5)
C16 C11 C10 120.6(5)
C11 C12 C13 119.4(7)
C14 C13 C12 120.8(7)
C15 C14 C13 119.9(7)
C14 C15 C16 120.0(7)
C15 C16 C11 120.1(7)
C18 C17 C22 121.4(5)
C18 C17 N2 118.2(5)
C22 C17 N2 119.6(5)
C17 C18 C19 118.6(6)
C20 C19 C18 120.8(6)
C19 C20 C21 120.3(6)
C20 C21 C22 120.6(6)
C17 C22 C21 118.1(5)
N2 N1 C4 111.1(4)
N2 N1 Re1 130.8(4)
C4 N1 Re1 117.0(3)
N1 N2 C17 119.0(5)
C9 S1 C10 100.8(3)
C9 S1 Re1 99.73(17)
C10 S1 Re1 108.28(18)
C3 Re1 C2 88.6(3)
C3 Re1 C1 87.0(2)
C2 Re1 C1 89.5(2)
C3 Re1 N1 172.1(2)
C2 Re1 N1 95.9(2)
C1 Re1 N1 99.5(2)
C3 Re1 S1 93.20(18)
C2 Re1 S1 95.96(16)
C1 Re1 S1 174.56(17)
N1 Re1 S1 79.91(12)
C3 Re1 Cl1 94.23(18)
C2 Re1 Cl1 177.02(18)
C1 Re1 Cl1 91.74(17)
N1 Re1 Cl1 81.21(11)
S1 Re1 Cl1 82.83(5)

loop_
_geom_bond_atom_site_label_1
_geom_bond_atom_site_label_2
_geom_bond_distance
C1 O1 1.143(6)
C1 Re1 1.936(6)
C2 O2 1.138(7)
C2 Re1 1.913(6)
C3 O3 1.146(7)
C3 Re1 1.904(7)
C4 C9 1.381(7)
C4 C5 1.389(8)
C4 N1 1.466(6)
C5 C6 1.369(8)
C6 C7 1.366(9)
C7 C8 1.370(9)
C8 C9 1.401(7)
C9 S1 1.769(5)
C10 C11 1.507(7)
C10 S1 1.853(5)
C11 C12 1.369(8)
C11 C16 1.384(8)
C12 C13 1.384(10)
C13 C14 1.369(11)
C14 C15 1.366(11)
C15 C16 1.380(9)
C17 C18 1.378(8)
C17 C22 1.380(8)
C17 N2 1.425(7)
C18 C19 1.383(8)
C19 C20 1.357(9)
C20 C21 1.364(8)
C21 C22 1.393(8)
N1 N2 1.250(6)
N1 Re1 2.227(4)
S1 Re1 2.4577(14)
Cl1 Re1 2.4836(14)
